data_4001711
loop_
_publ_author_name
'Fukuda, Koichiro'
'Asaka, Toru'
'Oyabu, Masayuki'
'Urushihara, Daisuke'
'Berghout, Abid'
'B\'echade, Emilie'
'Masson, Olivier'
'Julien, Isabelle'
'Thomas, Philippe'

_publ_section_title
;
 Crystal Structure and Oxide-Ion Conductivity alongc-Axis of Apatite-Type
 Lanthanum Silicate with Excess Oxide Ions
;
_journal_issue 23
_journal_name_full 'Chemistry of Materials'
_journal_page_first 4623
_journal_paper_doi 10.1021/cm3034643
_journal_volume 24
_journal_year 2012
_chemical_formula_moiety 'La9.33 O26 Si6'
_chemical_formula_sum 'La9.33 O26 Si6'
_chemical_formula_weight 1880.5
_space_group_IT_number 176
_symmetry_cell_setting hexagonal
_symmetry_Int_Tables_number 176
_symmetry_space_group_name_Hall '-P 6c'
_symmetry_space_group_name_H-M 'P 63/m'
_cell_angle_alpha 90
_cell_angle_beta 90
_cell_angle_gamma 120
_cell_formula_units_Z 1
_cell_length_a 9.72100(10)
_cell_length_b 9.72100(10)
_cell_length_c 7.18670(10)
_cell_measurement_reflns_used 19189
_cell_measurement_temperature 293
_cell_measurement_theta_max 46.08
_cell_measurement_theta_min 2.41
_cell_volume 588.142(12)
_diffrn_ambient_temperature 293
_diffrn_measured_fraction_theta_full 0.99
_diffrn_measured_fraction_theta_max 0.99
_diffrn_measurement_device_type 'Bruker APEXII CCD'
_diffrn_measurement_method '\f and \w'
_diffrn_radiation_source 'Turbo X-ray Source'
_diffrn_radiation_type 'Mo K\a'
_diffrn_radiation_wavelength 0.71073
_diffrn_reflns_av_R_equivalents 0.0194
_diffrn_reflns_av_sigmaI/netI 0.0128
_diffrn_reflns_limit_h_max 19
_diffrn_reflns_limit_h_min -9
_diffrn_reflns_limit_k_max 9
_diffrn_reflns_limit_k_min -19
_diffrn_reflns_limit_l_max 14
_diffrn_reflns_limit_l_min -8
_diffrn_reflns_number 6605
_diffrn_reflns_theta_full 46.1
_diffrn_reflns_theta_max 46.1
_diffrn_reflns_theta_min 3.73
_exptl_absorpt_coefficient_mu 16.958
_exptl_absorpt_correction_T_max 0.844
_exptl_absorpt_correction_T_min 0.607
_exptl_absorpt_correction_type multi-scan
_exptl_absorpt_process_details '(SADABS; Sheldrick, 1996)'
_exptl_crystal_colour colourless
_exptl_crystal_density_diffrn 5.3076
_exptl_crystal_description prism
_exptl_crystal_F_000 822.1
_exptl_crystal_size_max 0.075
_exptl_crystal_size_mid 0.025
_exptl_crystal_size_min 0.010
_refine_diff_density_max 0.57
_refine_diff_density_min -0.97
_refine_ls_extinction_coef 590(50)
_refine_ls_extinction_method 'B-C type 1 Gaussian isotropic (Becker & Coppens, 1974)'
_refine_ls_goodness_of_fit_gt 1.26
_refine_ls_goodness_of_fit_ref 1.24
_refine_ls_number_constraints 1
_refine_ls_number_parameters 74
_refine_ls_number_reflns 1791
_refine_ls_number_restraints 0
_refine_ls_R_factor_all 0.0145
_refine_ls_R_factor_gt 0.0126
_refine_ls_shift/su_max 0.0156
_refine_ls_shift/su_mean 0.0047
_refine_ls_structure_factor_coef F
_refine_ls_weighting_details w=1/(\s^2^(F)+0.0001F^2^)
_refine_ls_weighting_scheme sigma
_refine_ls_wR_factor_gt 0.0186
_refine_ls_wR_factor_ref 0.0192
_reflns_number_gt 1644
_reflns_number_total 1791
_reflns_threshold_expression I>3\s(I)
_cod_data_source_file cm3034643_si_002.cif
_cod_data_source_block I
_cod_database_code 4001711
_atom_site_anharm_details
;
The atomic anharmonic pdf is approximated by a Gram-Charlier expansion
about the harmonic pdf, according to the expression :

      P(u) = (1 + Cijk*Hijk/3! + Dijkl*Hijkl/4!)*P(0)

The coefficients Cijk and Dijkl are refined in the least squares procedure.
The reported coefficients Cijk are multiplied by 1000 and Dijkl by 10000.
;

loop_
_symmetry_equiv_pos_site_id
_symmetry_equiv_pos_as_xyz
1 x,y,z
2 -y,x-y,z
3 -x+y,-x,z
4 -x,-y,z+1/2
5 y,-x+y,z+1/2
6 x-y,x,z+1/2
7 -x,-y,-z
8 y,-x+y,-z
9 x-y,x,-z
10 x,y,-z+1/2
11 -y,x-y,-z+1/2
12 -x+y,-x,-z+1/2

loop_
_atom_site_label
_atom_site_type_symbol
_atom_site_fract_x
_atom_site_fract_y
_atom_site_fract_z
_atom_site_adp_type
_atom_site_U_iso_or_equiv
_atom_site_symmetry_multiplicity
_atom_site_occupancy
_atom_site_calc_flag
La1 La 0.333333 0.666667 -0.00080(4) Uani 0.01533(12) 4 0.8520(10) d
La2 La 0.22877(3) 0.24164(2) 0.25 Uani 0.01017(11) 6 0.9876(7) d
Si Si 0.40187(5) 0.02994(5) 0.25 Uani 0.00809(11) 6 1 d
O1 O 0.59465(14) 0.12217(14) 0.25 Uani 0.0157(4) 6 1 d
O2 O 0.16127(16) 0.48600(18) 0.25 Uani 0.0194(4) 6 1 d
O3a O 0.3076(6) 0.0615(5) 0.0864(7) Uani 0.0145(15) 12 0.2594 d
O3b O 0.3550(2) 0.0978(2) 0.0654(2) Uani 0.0150(5) 12 0.7406 d
O4 O 0 0 0.25 Uani 0.0377(10) 2 1 d

loop_
_atom_site_aniso_label
_atom_site_aniso_type_symbol
_atom_site_aniso_U_11
_atom_site_aniso_U_22
_atom_site_aniso_U_33
_atom_site_aniso_U_12
_atom_site_aniso_U_13
_atom_site_aniso_U_23
La1 La 0.00934(15) 0.00934(15) 0.0273(2) 0.00467(7) 0 0
La2 La 0.01132(14) 0.01072(14) 0.01042(13) 0.00696(9) 0 0
Si Si 0.00891(14) 0.00734(14) 0.00781(12) 0.00391(11) 0 0
O1 O 0.0105(4) 0.0152(5) 0.0227(5) 0.0074(4) 0 0
O2 O 0.0104(4) 0.0246(6) 0.0172(4) 0.0042(4) 0 0
O3a O 0.022(2) 0.0134(17) 0.0126(14) 0.0123(15) -0.0083(14) -0.0054(12)
O3b O 0.0221(7) 0.0150(6) 0.0095(4) 0.0105(5) -0.0051(5) -0.0014(4)
O4 O 0.0165(7) 0.0165(7) 0.080(3) 0.0082(3) 0 0

loop_
_atom_type_symbol
_atom_type_scat_dispersion_real
_atom_type_scat_dispersion_imag
_atom_type_scat_source
_atom_type_scat_Cromer_Mann_a1
_atom_type_scat_Cromer_Mann_b1
_atom_type_scat_Cromer_Mann_a2
_atom_type_scat_Cromer_Mann_b2
_atom_type_scat_Cromer_Mann_a3
_atom_type_scat_Cromer_Mann_b3
_atom_type_scat_Cromer_Mann_a4
_atom_type_scat_Cromer_Mann_b4
_atom_type_scat_Cromer_Mann_c
La -0.2871 2.4523 'International Tables Vol C tables 4.2.6.8 and 6.1.1.4' 20.577999 2.94817 19.599001 0.244475 11.3727 18.7726 3.28719 133.123993 2.14678
O 0.0106 0.0060 'International Tables Vol C tables 4.2.6.8 and 6.1.1.4' 3.0485 13.2771 2.2868 5.7011 1.5463 0.3239 0.867 32.908901 0.2508
Si 0.0817 0.0704 'International Tables Vol C tables 4.2.6.8 and 6.1.1.4' 6.2915 2.4386 3.0353 32.333698 1.9891 0.6785 1.541 81.693703 1.1407

loop_
_geom_angle_atom_site_label_1
_geom_angle_atom_site_label_2
_geom_angle_atom_site_label_3
_geom_angle_site_symmetry_1
_geom_angle_site_symmetry_3
_geom_angle
O1 La1 O1 4_664 5_564 75.93(4)
O1 La1 O1 4_664 6_554 75.93(4)
O1 La1 O2 4_664 . 153.61(6)
O1 La1 O2 4_664 2_665 125.30(4)
O1 La1 O2 4_664 3_565 93.19(4)
O1 La1 O3a 4_664 7_665 56.92(11)
O1 La1 O3a 4_664 8_565 65.36(9)
O1 La1 O3a 4_664 9_555 123.95(9)
O1 La1 O3b 4_664 7_665 58.01(5)
O1 La1 O3b 4_664 8_565 66.28(5)
O1 La1 O3b 4_664 9_555 125.35(4)
O1 La1 O1 5_564 6_554 75.93(5)
O1 La1 O2 5_564 . 93.19(3)
O1 La1 O2 5_564 2_665 153.61(7)
O1 La1 O2 5_564 3_565 125.30(7)
O1 La1 O3a 5_564 7_665 123.95(9)
O1 La1 O3a 5_564 8_565 56.92(11)
O1 La1 O3a 5_564 9_555 65.36(13)
O1 La1 O3b 5_564 7_665 125.35(4)
O1 La1 O3b 5_564 8_565 58.01(6)
O1 La1 O3b 5_564 9_555 66.28(7)
O1 La1 O2 6_554 . 125.30(5)
O1 La1 O2 6_554 2_665 93.19(5)
O1 La1 O2 6_554 3_565 153.61(5)
O1 La1 O3a 6_554 7_665 65.36(10)
O1 La1 O3a 6_554 8_565 123.95(10)
O1 La1 O3a 6_554 9_555 56.92(11)
O1 La1 O3b 6_554 7_665 66.28(5)
O1 La1 O3b 6_554 8_565 125.35(5)
O1 La1 O3b 6_554 9_555 58.01(5)
O2 La1 O2 . 2_665 73.33(4)
O2 La1 O2 . 3_565 73.33(4)
O2 La1 O3a . 7_665 142.14(9)
O2 La1 O3a . 8_565 88.49(10)
O2 La1 O3a . 9_555 69.68(10)
O2 La1 O3b . 7_665 140.78(4)
O2 La1 O3b . 8_565 87.51(6)
O2 La1 O3b . 9_555 68.43(5)
O2 La1 O2 2_665 3_565 73.33(7)
O2 La1 O3a 2_665 7_665 69.68(10)
O2 La1 O3a 2_665 8_565 142.14(11)
O2 La1 O3a 2_665 9_555 88.49(13)
O2 La1 O3b 2_665 7_665 68.43(5)
O2 La1 O3b 2_665 8_565 140.78(6)
O2 La1 O3b 2_665 9_555 87.51(7)
O2 La1 O3a 3_565 7_665 88.49(11)
O2 La1 O3a 3_565 8_565 69.68(11)
O2 La1 O3a 3_565 9_555 142.14(9)
O2 La1 O3b 3_565 7_665 87.51(6)
O2 La1 O3b 3_565 8_565 68.43(6)
O2 La1 O3b 3_565 9_555 140.78(4)
O3a La1 O3a 7_665 8_565 116.43(15)
O3a La1 O3a 7_665 9_555 116.43(17)
O3a La1 O3b 7_665 7_665 1.40(9)
O3a La1 O3b 7_665 8_565 116.78(12)
O3a La1 O3b 7_665 9_555 116.94(13)
O3a La1 O3a 8_565 9_555 116.43(17)
O3a La1 O3b 8_565 7_665 116.94(11)
O3a La1 O3b 8_565 8_565 1.40(10)
O3a La1 O3b 8_565 9_555 116.78(12)
O3a La1 O3b 9_555 7_665 116.78(14)
O3a La1 O3b 9_555 8_565 116.94(14)
O3a La1 O3b 9_555 9_555 1.40(9)
O3b La1 O3b 7_665 8_565 117.26(6)
O3b La1 O3b 7_665 9_555 117.26(7)
O3b La1 O3b 8_565 9_555 117.26(7)
O1 La2 O2 3_665 . 98.70(5)
O1 La2 O3a 3_665 . 77.56(11)
O1 La2 O3a 3_665 2_555 140.07(11)
O1 La2 O3a 3_665 6_555 85.93(15)
O1 La2 O3a 3_665 9_555 85.93(15)
O1 La2 O3a 3_665 10_555 77.56(11)
O1 La2 O3a 3_665 11_555 140.07(11)
O1 La2 O3b 3_665 . 68.87(5)
O1 La2 O3b 3_665 2_555 138.95(5)
O1 La2 O3b 3_665 6_555 83.23(6)
O1 La2 O3b 3_665 9_555 83.23(6)
O1 La2 O3b 3_665 10_555 68.87(5)
O1 La2 O3b 3_665 11_555 138.95(5)
O1 La2 O4 3_665 . 150.46(4)
O2 La2 O3a . . 151.77(12)
O2 La2 O3a . 2_555 51.26(13)
O2 La2 O3a . 6_555 78.04(18)
O2 La2 O3a . 9_555 78.04(18)
O2 La2 O3a . 10_555 151.77(12)
O2 La2 O3a . 11_555 51.26(13)
O2 La2 O3b . . 146.15(4)
O2 La2 O3b . 2_555 49.82(5)
O2 La2 O3b . 6_555 68.83(6)
O2 La2 O3b . 9_555 68.83(6)
O2 La2 O3b . 10_555 146.15(4)
O2 La2 O3b . 11_555 49.82(5)
O2 La2 O4 . . 110.84(3)
O3a La2 O3a . 2_555 115.46(17)
O3a La2 O3a . 6_555 128.8(2)
O3a La2 O3a . 9_555 73.8(2)
O3a La2 O3a . 10_555 55.51(17)
O3a La2 O3a . 11_555 141.80(15)
O3a La2 O3b . . 9.57(10)
O3a La2 O3b . 2_555 116.61(12)
O3a La2 O3b . 6_555 136.91(14)
O3a La2 O3b . 9_555 82.94(13)
O3a La2 O3b . 10_555 58.87(13)
O3a La2 O3b . 11_555 143.09(10)
O3a La2 O4 . . 76.37(9)
O3a La2 O3a 2_555 6_555 108.2(2)
O3a La2 O3a 2_555 9_555 64.5(2)
O3a La2 O3a 2_555 10_555 141.80(15)
O3a La2 O3a 2_555 11_555 44.94(13)
O3a La2 O3b 2_555 . 119.26(12)
O3a La2 O3b 2_555 2_555 1.46(14)
O3a La2 O3b 2_555 6_555 104.05(13)
O3a La2 O3b 2_555 9_555 62.78(11)
O3a La2 O3b 2_555 10_555 150.91(12)
O3a La2 O3b 2_555 11_555 44.68(10)
O3a La2 O4 2_555 . 65.62(12)
O3a La2 O3a 6_555 9_555 153.22(19)
O3a La2 O3a 6_555 10_555 73.8(2)
O3a La2 O3a 6_555 11_555 64.5(2)
O3a La2 O3b 6_555 . 129.6(2)
O3a La2 O3b 6_555 2_555 107.6(2)
O3a La2 O3b 6_555 6_555 10.26(15)
O3a La2 O3b 6_555 9_555 142.96(15)
O3a La2 O3b 6_555 10_555 69.97(19)
O3a La2 O3b 6_555 11_555 64.39(19)
O3a La2 O4 6_555 . 99.81(11)
O3a La2 O3a 9_555 10_555 128.8(2)
O3a La2 O3a 9_555 11_555 108.2(2)
O3a La2 O3b 9_555 . 69.97(19)
O3a La2 O3b 9_555 2_555 64.39(19)
O3a La2 O3b 9_555 6_555 142.96(15)
O3a La2 O3b 9_555 9_555 10.26(15)
O3a La2 O3b 9_555 10_555 129.6(2)
O3a La2 O3b 9_555 11_555 107.6(2)
O3a La2 O4 9_555 . 99.81(11)
O3a La2 O3a 10_555 11_555 115.46(17)
O3a La2 O3b 10_555 . 58.87(13)
O3a La2 O3b 10_555 2_555 143.09(10)
O3a La2 O3b 10_555 6_555 82.94(13)
O3a La2 O3b 10_555 9_555 136.91(14)
O3a La2 O3b 10_555 10_555 9.57(10)
O3a La2 O3b 10_555 11_555 116.61(12)
O3a La2 O4 10_555 . 76.37(9)
O3a La2 O3b 11_555 . 150.91(12)
O3a La2 O3b 11_555 2_555 44.68(10)
O3a La2 O3b 11_555 6_555 62.78(11)
O3a La2 O3b 11_555 9_555 104.05(13)
O3a La2 O3b 11_555 10_555 119.26(12)
O3a La2 O3b 11_555 11_555 1.46(14)
O3a La2 O4 11_555 . 65.62(12)
O3b La2 O3b . 2_555 120.23(5)
O3b La2 O3b . 6_555 136.05(8)
O3b La2 O3b . 9_555 78.29(8)
O3b La2 O3b . 10_555 60.49(6)
O3b La2 O3b . 11_555 152.12(5)
O3b La2 O4 . . 85.79(3)
O3b La2 O3b 2_555 6_555 103.22(8)
O3b La2 O3b 2_555 9_555 62.42(7)
O3b La2 O3b 2_555 10_555 152.12(5)
O3b La2 O3b 2_555 11_555 44.37(4)
O3b La2 O4 2_555 . 66.97(4)
O3b La2 O3b 6_555 9_555 132.70(7)
O3b La2 O3b 6_555 10_555 78.29(8)
O3b La2 O3b 6_555 11_555 62.42(7)
O3b La2 O4 6_555 . 106.95(4)
O3b La2 O3b 9_555 10_555 136.05(8)
O3b La2 O3b 9_555 11_555 103.22(8)
O3b La2 O4 9_555 . 106.95(4)
O3b La2 O3b 10_555 11_555 120.23(5)
O3b La2 O4 10_555 . 85.79(3)
O3b La2 O4 11_555 . 66.97(4)
O1 Si O2 . 3_555 112.20(11)
O1 Si O3a . . 120.28(16)
O1 Si O3a . 10_555 120.28(16)
O1 Si O3b . . 104.69(7)
O1 Si O3b . 10_555 104.69(7)
O2 Si O3a 3_555 . 103.73(17)
O2 Si O3a 3_555 10_555 103.73(17)
O2 Si O3b 3_555 . 113.48(7)
O2 Si O3b 3_555 10_555 113.48(7)
O3a Si O3a . 10_555 93.7(3)
O3a Si O3b . . 15.62(16)
O3a Si O3b . 10_555 102.4(2)
O3a Si O3b 10_555 . 102.4(2)
O3a Si O3b 10_555 10_555 15.62(16)
O3b Si O3b . 10_555 107.55(11)

loop_
_geom_bond_atom_site_label_1
_geom_bond_atom_site_label_2
_geom_bond_site_symmetry_2
_geom_bond_distance
La1 O1 4_664 2.5445(10)
La1 O1 5_564 2.5445(8)
La1 O1 6_554 2.5445(15)
La1 O2 . 2.4886(8)
La1 O2 2_665 2.4886(14)
La1 O2 3_565 2.4886(14)
La1 O3a 7_665 3.213(4)
La1 O3a 8_565 3.213(7)
La1 O3a 9_555 3.213(6)
La1 O3b 7_665 2.7752(15)
La1 O3b 8_565 2.775(3)
La1 O3b 9_555 2.775(2)
La2 O1 3_665 2.5188(16)
La2 O2 . 2.763(2)
La2 O3a . 2.525(6)
La2 O3a 6_555 2.485(5)
La2 O3a 9_555 2.485(5)
La2 O3a 10_555 2.525(6)
La2 O3b . 2.633(2)
La2 O3b 6_555 2.4748(17)
La2 O3b 9_555 2.4748(17)
La2 O3b 10_555 2.633(2)
La2 O4 . 2.28900(16)
Si O1 . 1.6235(13)
Si O2 3_555 1.6197(15)
Si O3a . 1.612(6)
Si O3a 10_555 1.612(6)
Si O3b . 1.644(2)
Si O3b 10_555 1.644(2)

loop_
_atom_site_anharm_gc_c_label
_atom_site_anharm_gc_c_111
_atom_site_anharm_gc_c_112
_atom_site_anharm_gc_c_113
_atom_site_anharm_gc_c_122
_atom_site_anharm_gc_c_123
_atom_site_anharm_gc_c_133
_atom_site_anharm_gc_c_222
_atom_site_anharm_gc_c_223
_atom_site_anharm_gc_c_233
_atom_site_anharm_gc_c_333
La1 -0.00012(2) -0.00013(2) 0.00034(2) -0.00001(2) 0.000171(10) 0.0 0.00012(2) 0.00034(2) 0.0 0.00069(10)
La2 -0.00025(3) -0.00032(2) 0.0 -0.00041(2) 0.0 -0.00026(2) -0.00053(3) 0.0 -0.00039(2) 0.0

loop_
_atom_site_anharm_gc_d_label
_atom_site_anharm_gc_d_1111
_atom_site_anharm_gc_d_1112
_atom_site_anharm_gc_d_1113
_atom_site_anharm_gc_d_1122
_atom_site_anharm_gc_d_1123
_atom_site_anharm_gc_d_1133
_atom_site_anharm_gc_d_1222
_atom_site_anharm_gc_d_1223
_atom_site_anharm_gc_d_1233
_atom_site_anharm_gc_d_1333
_atom_site_anharm_gc_d_2222
_atom_site_anharm_gc_d_2223
_atom_site_anharm_gc_d_2233
_atom_site_anharm_gc_d_2333
_atom_site_anharm_gc_d_3333
La1 0.00010(3) 0.000051(13) -0.000013(8) 0.000051(13) -0.000012(8) 0.00004(2) 0.000051(13) 0.000001(8) 0.000020(8) 0.0 0.00010(3) 0.000013(8) 0.00004(2) 0.0 0.00131(11)
La2 0.00008(3) 0.00006(2) 0.0 0.00007(2) 0.0 0.000054(11) 0.00009(2) 0.0 0.000060(8) 0.0 0.00014(3) 0.0 0.000088(11) 0.0 0.00010(4)
